data_6000029
loop_
_publ_author_name
'Gaudin, E.'
'Petricek, V.'
'Boucher, F.'
'Taulelle, F.'
'Evain, M.'

_publ_section_title
;
 Structures and phase transitions of the A(7)PSe(6) (A = Ag, Cu)
 argyrodite-type ionic conductors. III. alpha-Cu7PSe6
;
_journal_issue 6
_journal_name_full 'Acta Crystallographica Section B'
_journal_page_first 972
_journal_page_last 979
_journal_paper_doi 10.1107/S0108768100010260
_journal_volume 56
_journal_year 2000
_chemical_formula_sum 'Cu7 P Se6'
_space_group_name_H-M_alt 'P n a 21'
_cell_angle_alpha 90.000
_cell_angle_beta 90.000
_cell_angle_gamma 90.000
_cell_length_a 14.3179
_cell_length_b 7.1112
_cell_length_c 10.1023
_cell_volume 1028.59
_cod_duplicate_entry 2102192
_cod_database_code 6000029

loop_
_atom_site_label
_atom_site_fract_x
_atom_site_fract_y
_atom_site_fract_z
? ? ? ?
